data_7710252
loop_
_publ_author_name
'Ahmed, Naushad'
'Ansari, Kamal Uddin'

_publ_section_title
;
 Zero-Field Slow Magnetic Relaxation Behavior of Zn2Dy in a Family of
 Trinuclear Near Linear Zn2Ln Complexes: Synthesis, Experimental and
 Theoretical Investigations
;
_journal_name_full 'Dalton Transactions'
_journal_paper_doi 10.1039/D2DT00926A
_journal_year 2022
_chemical_formula_moiety 'C62 H59 Ce N4 O14 Zn2, 2(N O3), C H4 O, 2(C H4 O)'
_chemical_formula_sum 'C65 H71 Ce N6 O23 Zn2'
_chemical_formula_weight 1575.18
_space_group_crystal_system triclinic
_space_group_IT_number 2
_space_group_name_Hall '-P 1'
_space_group_name_H-M_alt 'P -1'
_atom_sites_solution_hydrogens mixed
_audit_creation_date 2022-05-07
_audit_creation_method
;
Olex2 1.5
(compiled 2022.04.07 svn.rca3783a0 for OlexSys, GUI svn.r6498)
;
_audit_update_record
;
2022-05-09 deposited with the CCDC.	2022-05-12 downloaded from the CCDC.
;
_cell_angle_alpha 86.0000(10)
_cell_angle_beta 87.6080(10)
_cell_angle_gamma 61.616(6)
_cell_formula_units_Z 2
_cell_length_a 12.693(3)
_cell_length_b 13.251(3)
_cell_length_c 21.930(6)
_cell_measurement_reflns_used 10243
_cell_measurement_temperature 100(2)
_cell_measurement_theta_max 29.2
_cell_measurement_theta_min 3.1
_cell_volume 3237.0(14)
_computing_data_collection
;
CrystalClear-SM Expert 2.1 b28 (Rigaku, 2013)
;
_computing_data_reduction
;
CrystalClear-SM Expert 2.1 b28 (Rigaku, 2013)
;
_computing_molecular_graphics 'Olex2 1.5 (Dolomanov et al., 2009)'
_computing_publication_material 'Olex2 1.5 (Dolomanov et al., 2009)'
_computing_structure_refinement 'ShelXL (Sheldrick, 2015)'
_computing_structure_solution "'SHELXT 2018/2 (Sheldrick, 2018)'"
_diffrn_ambient_temperature 100.15
_diffrn_measured_fraction_theta_full 0.997
_diffrn_measured_fraction_theta_max 0.997
_diffrn_measurement_device_type 'Rigaku saturn 724 + mode (4*4 bin mode)'
_diffrn_measurement_method '\w and \f scans'
_diffrn_radiation_type MoK\a
_diffrn_radiation_wavelength 0.7107
_diffrn_reflns_av_R_equivalents 0.1054
_diffrn_reflns_av_unetI/netI 0.1159
_diffrn_reflns_Laue_measured_fraction_full 0.997
_diffrn_reflns_Laue_measured_fraction_max 0.997
_diffrn_reflns_limit_h_max 16
_diffrn_reflns_limit_h_min -16
_diffrn_reflns_limit_k_max 16
_diffrn_reflns_limit_k_min -16
_diffrn_reflns_limit_l_max 28
_diffrn_reflns_limit_l_min -28
_diffrn_reflns_number 44546
_diffrn_reflns_point_group_measured_fraction_full 0.997
_diffrn_reflns_point_group_measured_fraction_max 0.997
_diffrn_reflns_theta_full 25.241
_diffrn_reflns_theta_max 26.999
_diffrn_reflns_theta_min 3.069
_exptl_absorpt_coefficient_mu 1.507
_exptl_absorpt_correction_T_max 0.763
_exptl_absorpt_correction_T_min 0.642
_exptl_absorpt_correction_type numerical
_exptl_absorpt_process_details sadabs
_exptl_crystal_colour 'clear light yellow'
_exptl_crystal_colour_lustre clear
_exptl_crystal_colour_modifier light
_exptl_crystal_colour_primary yellow
_exptl_crystal_density_diffrn 1.616
_exptl_crystal_description block
_exptl_crystal_F_000 1538
_exptl_crystal_size_max 0.14
_exptl_crystal_size_mid 0.12
_exptl_crystal_size_min 0.1
_refine_diff_density_max 1.106
_refine_diff_density_min -1.030
_refine_diff_density_rms 0.131
_refine_ls_extinction_method none
_refine_ls_goodness_of_fit_ref 1.150
_refine_ls_hydrogen_treatment mixed
_refine_ls_matrix_type full
_refine_ls_number_parameters 857
_refine_ls_number_reflns 14085
_refine_ls_number_restraints 18
_refine_ls_restrained_S_all 1.151
_refine_ls_R_factor_all 0.0861
_refine_ls_R_factor_gt 0.0717
_refine_ls_shift/su_max 0.001
_refine_ls_shift/su_mean 0.000
_refine_ls_structure_factor_coef Fsqd
_refine_ls_weighting_details 'w=1/[\s^2^(Fo^2^)+(0.0170P)^2^+5.6982P] where P=(Fo^2^+2Fc^2^)/3'
_refine_ls_weighting_scheme calc
_refine_ls_wR_factor_gt 0.1303
_refine_ls_wR_factor_ref 0.1374
_reflns_Friedel_coverage 0.000
_reflns_number_gt 11875
_reflns_number_total 14085
_reflns_threshold_expression 'I > 2\s(I)'
_cod_data_source_file d2dt00926a2.cif
_cod_data_source_block Zn2Ce
_cod_database_code 7710252
_shelx_shelxl_version_number 2018/3
_shelx_space_group_comment
;
The symmetry employed for this shelxl refinement is uniquely defined
by the following loop, which should always be used as a source of
symmetry information in preference to the above space-group names.
They are only intended as comments.
;
_shelx_estimated_absorpt_t_max 0.864
_shelx_estimated_absorpt_t_min 0.817
_olex2_refinement_description
;
1. Restrained distances
 O13-H13A
 0.87 with sigma of 0.01
 O33-H33A
 0.87 with sigma of 0.01
 O53-H53A
 0.87 with sigma of 0.01
 O73-H73A
 0.87 with sigma of 0.01
 C24-H13A
 1.923908 with sigma of 0.02
 Zn1-H13A
 2.91996 with sigma of 0.02
 C44-H33A
 1.9237 with sigma of 0.02
 Zn1-H33A
 2.915748 with sigma of 0.02
 C64-H53A
 1.91807 with sigma of 0.02
 Zn2-H53A
 2.859133 with sigma of 0.02
 C84-H73A
 1.914527 with sigma of 0.02
 Zn2-H73A
 2.946129 with sigma of 0.02
2. Uiso/Uaniso restraints and constraints
C1S \\sim O1S: within 2A with sigma of 0.01 and sigma for terminal atoms of
0.02 within 2A
3.a Secondary CH2 refined with riding coordinates:
 C24(H24A,H24B), C44(H44A,H44B), C64(H64A,H64B), C84(H84A,H84B)
3.b Aromatic/amide H refined with riding coordinates:
 C12(H12), C13(H13), C14(H14), C17(H17), C19(H19), C20(H20), C21(H21),
 C22(H22), C32(H32), C33(H33), C34(H34), C37(H37), C39(H39), C40(H40), C41(H41),
  C42(H42), C52(H52), C53(H53), C54(H54), C57(H57), C59(H59), C60(H60),
 C61(H61), C62(H62), C72(H72), C73(H73), C74(H74), C77(H77), C79(H79), C80(H80),
  C81(H81), C82(H82)
3.c Idealised Me refined as rotating group:
 C25(H25A,H25B,H25C), C45(H45A,H45B,H45C), C65(H65A,H65B,H65C), C85(H85A,H85B,
 H85C), C92(H92A,H92B,H92C), C1S(H1SA,H1SB,H1SC)
3.d Idealised tetrahedral OH refined as rotating group:
 O1S(H1S)
;
_smtbx_masks_special_details
;
A solvent mask was calculated and 67 electrons were 
found in a volume of 306\%A^3^ in 1 void per unit cell. 
This is consistent with the presence of 2[CH4O] per Formula Unit 
which account for 72 electrons per unit cell.
;
_smtbx_masks_void_probe_radius 1.2
_smtbx_masks_void_truncation_radius 1.2
_olex2_submission_special_instructions 'No special instructions were received'

loop_
_space_group_symop_operation_xyz
'x, y, z'
'-x, -y, -z'

loop_
_atom_site_label
_atom_site_type_symbol
_atom_site_fract_x
_atom_site_fract_y
_atom_site_fract_z
_atom_site_U_iso_or_equiv
_atom_site_adp_type
_atom_site_occupancy
_atom_site_site_symmetry_order
_atom_site_calc_flag
_atom_site_refinement_flags_posn
_atom_site_refinement_flags_adp
_atom_site_refinement_flags_occupancy
_atom_site_disorder_assembly
_atom_site_disorder_group
Ce Ce 0.11059(3) 0.11195(3) 0.73787(2) 0.01680(9) Uani 1 1 d . . . . .
Zn2 Zn 0.25007(5) 0.29343(5) 0.68784(3) 0.01896(15) Uani 1 1 d D . . . .
Zn1 Zn -0.07306(5) -0.02632(5) 0.78901(3) 0.01825(15) Uani 1 1 d D . . . .
C11 C -0.0622(5) -0.0958(4) 0.6427(3) 0.0192(12) Uani 1 1 d . . . . .
C12 C -0.0470(5) -0.1437(4) 0.5856(3) 0.0232(13) Uani 1 1 d . . . . .
H12 H -0.090972 -0.182268 0.576811 0.028 Uiso 1 1 calc R . . . .
C13 C 0.0302(5) -0.1355(4) 0.5427(3) 0.0250(13) Uani 1 1 d . . . . .
H13 H 0.039788 -0.168157 0.504330 0.030 Uiso 1 1 calc R . . . .
C14 C 0.0951(5) -0.0786(5) 0.5555(3) 0.0228(12) Uani 1 1 d . . . . .
H14 H 0.150124 -0.074053 0.526090 0.027 Uiso 1 1 calc R . . . .
C15 C 0.0791(5) -0.0290(4) 0.6110(3) 0.0178(11) Uani 1 1 d . . . . .
C16 C -0.0006(5) -0.0354(4) 0.6566(3) 0.0181(12) Uani 1 1 d . . . . .
C17 C -0.1421(4) -0.1162(4) 0.6854(3) 0.0185(12) Uani 1 1 d . . . . .
H17 H -0.183177 -0.153080 0.670165 0.022 Uiso 1 1 calc R . . . .
C18 C -0.2435(4) -0.1172(5) 0.7779(2) 0.0192(12) Uani 1 1 d . . . . .
C19 C -0.2235(5) -0.2302(5) 0.7863(3) 0.0228(13) Uani 1 1 d . . . . .
H19 H -0.159618 -0.289986 0.765432 0.027 Uiso 1 1 calc R . . . .
C20 C -0.2989(5) -0.2538(6) 0.8258(3) 0.0337(15) Uani 1 1 d . . . . .
H20 H -0.287572 -0.330042 0.831356 0.040 Uiso 1 1 calc R . . . .
C21 C -0.3909(5) -0.1660(6) 0.8572(3) 0.0367(16) Uani 1 1 d . . . . .
H21 H -0.439959 -0.182644 0.885587 0.044 Uiso 1 1 calc R . . . .
C22 C -0.4100(5) -0.0543(6) 0.8468(3) 0.0335(16) Uani 1 1 d . . . . .
H22 H -0.474577 0.005682 0.867113 0.040 Uiso 1 1 calc R . . . .
C23 C -0.3374(5) -0.0276(5) 0.8073(3) 0.0247(13) Uani 1 1 d . . . . .
C24 C -0.3603(5) 0.0947(5) 0.7934(3) 0.0292(14) Uani 1 1 d D . . . .
H24A H -0.375893 0.114475 0.749133 0.035 Uiso 1 1 calc R . . . .
H24B H -0.432775 0.147443 0.815952 0.035 Uiso 1 1 calc R . . . .
C25 C 0.2292(5) 0.0282(5) 0.5823(3) 0.0270(14) Uani 1 1 d . . . . .
H25A H 0.270824 0.066275 0.598925 0.040 Uiso 1 1 calc GR . . . .
H25B H 0.191021 0.068446 0.543743 0.040 Uiso 1 1 calc GR . . . .
H25C H 0.287049 -0.051678 0.574961 0.040 Uiso 1 1 calc GR . . . .
N11 N -0.1629(4) -0.0892(4) 0.7418(2) 0.0179(10) Uani 1 1 d . . . . .
O11 O -0.0105(3) 0.0162(3) 0.70784(16) 0.0179(8) Uani 1 1 d . . . . .
O12 O 0.1383(3) 0.0306(3) 0.62590(17) 0.0216(9) Uani 1 1 d . . . . .
O13 O -0.2610(3) 0.1114(3) 0.80977(18) 0.0240(9) Uani 1 1 d D . . . .
H13A H -0.2855(19) 0.158(3) 0.8397(16) 0.036 Uiso 1 1 d DR . . . .
C31 C -0.0891(5) 0.0963(5) 0.9195(2) 0.0194(12) Uani 1 1 d . . . . .
C32 C -0.1272(5) 0.1626(5) 0.9710(3) 0.0266(13) Uani 1 1 d . . . . .
H32 H -0.148400 0.132680 1.007324 0.032 Uiso 1 1 calc R . . . .
C33 C -0.1346(5) 0.2687(5) 0.9704(3) 0.0290(14) Uani 1 1 d . . . . .
H33 H -0.163128 0.312602 1.005549 0.035 Uiso 1 1 calc R . . . .
C34 C -0.1003(5) 0.3128(5) 0.9183(3) 0.0254(13) Uani 1 1 d . . . . .
H34 H -0.103407 0.385923 0.918111 0.031 Uiso 1 1 calc R . . . .
C35 C -0.0618(5) 0.2497(4) 0.8669(3) 0.0201(12) Uani 1 1 d . . . . .
C36 C -0.0559(5) 0.1397(4) 0.8662(2) 0.0173(11) Uani 1 1 d . . . . .
C37 C -0.0794(4) -0.0184(4) 0.9243(3) 0.0178(11) Uani 1 1 d . . . . .
H37 H -0.091445 -0.045768 0.963793 0.021 Uiso 1 1 calc R . . . .
C38 C -0.0425(5) -0.1989(4) 0.8955(2) 0.0172(11) Uani 1 1 d . . . . .
C39 C -0.1219(5) -0.2163(5) 0.9342(3) 0.0226(12) Uani 1 1 d . . . . .
H39 H -0.188649 -0.152165 0.950694 0.027 Uiso 1 1 calc R . . . .
C40 C -0.1051(5) -0.3271(5) 0.9493(3) 0.0266(13) Uani 1 1 d . . . . .
H40 H -0.161016 -0.338683 0.975044 0.032 Uiso 1 1 calc R . . . .
C41 C -0.0062(5) -0.4195(5) 0.9264(3) 0.0271(14) Uani 1 1 d . . . . .
H41 H 0.008096 -0.495289 0.938027 0.032 Uiso 1 1 calc R . . . .
C42 C 0.0735(5) -0.4031(5) 0.8861(3) 0.0247(13) Uani 1 1 d . . . . .
H42 H 0.139620 -0.467601 0.869569 0.030 Uiso 1 1 calc R . . . .
C43 C 0.0565(5) -0.2929(5) 0.8702(3) 0.0203(12) Uani 1 1 d . . . . .
C44 C 0.1506(5) -0.2772(5) 0.8315(3) 0.0243(13) Uani 1 1 d D . . . .
H44A H 0.191334 -0.247079 0.856654 0.029 Uiso 1 1 calc R . . . .
H44B H 0.211568 -0.352372 0.817231 0.029 Uiso 1 1 calc R . . . .
C45 C -0.0318(6) 0.3950(5) 0.8087(3) 0.0367(16) Uani 1 1 d . . . . .
H45A H 0.022027 0.396632 0.838955 0.055 Uiso 1 1 calc GR . . . .
H45B H -0.114045 0.453728 0.817111 0.055 Uiso 1 1 calc GR . . . .
H45C H -0.007481 0.410682 0.767666 0.055 Uiso 1 1 calc GR . . . .
N31 N -0.0564(4) -0.0862(4) 0.8806(2) 0.0186(10) Uani 1 1 d . . . . .
O31 O -0.0167(3) 0.0849(3) 0.81462(17) 0.0195(8) Uani 1 1 d . . . . .
O32 O -0.0258(3) 0.2831(3) 0.81230(16) 0.0195(8) Uani 1 1 d . . . . .
O33 O 0.0961(3) -0.1986(3) 0.77964(17) 0.0220(9) Uani 1 1 d D . . . .
H33A H 0.1568(18) -0.205(3) 0.7556(14) 0.033 Uiso 1 1 d DR . . . .
C51 C 0.0989(5) 0.3290(4) 0.5591(3) 0.0198(12) Uani 1 1 d . . . . .
C52 C 0.0206(5) 0.3732(4) 0.5096(3) 0.0217(12) Uani 1 1 d . . . . .
H52 H 0.047768 0.391660 0.471512 0.026 Uiso 1 1 calc R . . . .
C53 C -0.0957(5) 0.3905(5) 0.5152(3) 0.0271(14) Uani 1 1 d . . . . .
H53 H -0.148495 0.423235 0.481506 0.033 Uiso 1 1 calc R . . . .
C54 C -0.1362(5) 0.3600(4) 0.5704(3) 0.0212(12) Uani 1 1 d . . . . .
H54 H -0.216961 0.374845 0.574744 0.025 Uiso 1 1 calc R . . . .
C55 C -0.0574(5) 0.3082(4) 0.6183(3) 0.0202(12) Uani 1 1 d . . . . .
C56 C 0.0612(5) 0.2928(4) 0.6142(3) 0.0194(12) Uani 1 1 d . . . . .
C57 C 0.2192(5) 0.3167(4) 0.5509(3) 0.0217(12) Uani 1 1 d . . . . .
H57 H 0.244227 0.325545 0.510358 0.026 Uiso 1 1 calc R . . . .
C58 C 0.4108(5) 0.2830(5) 0.5779(3) 0.0234(13) Uani 1 1 d . . . . .
C59 C 0.4251(5) 0.3644(5) 0.5402(3) 0.0295(14) Uani 1 1 d . . . . .
H59 H 0.357111 0.432003 0.525219 0.035 Uiso 1 1 calc R . . . .
C60 C 0.5397(6) 0.3457(6) 0.5246(3) 0.0346(16) Uani 1 1 d . . . . .
H60 H 0.549750 0.400035 0.497700 0.041 Uiso 1 1 calc R . . . .
C61 C 0.6389(5) 0.2502(5) 0.5473(3) 0.0333(15) Uani 1 1 d . . . . .
H61 H 0.716795 0.239308 0.536666 0.040 Uiso 1 1 calc R . . . .
C62 C 0.6249(5) 0.1694(5) 0.5858(3) 0.0276(14) Uani 1 1 d . . . . .
H62 H 0.693765 0.103329 0.601400 0.033 Uiso 1 1 calc R . . . .
C63 C 0.5107(5) 0.1842(5) 0.6020(3) 0.0231(13) Uani 1 1 d . . . . .
C64 C 0.4976(5) 0.0905(5) 0.6395(3) 0.0244(13) Uani 1 1 d D . . . .
H64A H 0.459243 0.057752 0.614554 0.029 Uiso 1 1 calc R . . . .
H64B H 0.577760 0.028075 0.651510 0.029 Uiso 1 1 calc R . . . .
C65 C -0.2025(5) 0.2949(6) 0.6877(3) 0.0365(16) Uani 1 1 d . . . . .
H65A H -0.231222 0.261891 0.657988 0.055 Uiso 1 1 calc GR . . . .
H65B H -0.251945 0.378630 0.685657 0.055 Uiso 1 1 calc GR . . . .
H65C H -0.207895 0.263860 0.728943 0.055 Uiso 1 1 calc GR . . . .
N51 N 0.2950(4) 0.2945(4) 0.5945(2) 0.0197(10) Uani 1 1 d . . . . .
O51 O 0.1308(3) 0.2445(3) 0.66311(17) 0.0190(8) Uani 1 1 d . . . . .
O52 O -0.0796(3) 0.2659(3) 0.67388(17) 0.0202(8) Uani 1 1 d . . . . .
O53 O 0.4265(3) 0.1353(3) 0.69315(19) 0.0246(9) Uani 1 1 d D . . . .
H53A H 0.439(3) 0.0740(16) 0.7171(14) 0.037 Uiso 1 1 d DR . . . .
C71 C 0.2641(5) 0.1294(4) 0.8672(3) 0.0191(12) Uani 1 1 d . . . . .
C72 C 0.3068(5) 0.1183(5) 0.9253(3) 0.0228(13) Uani 1 1 d . . . . .
H72 H 0.304898 0.062709 0.954390 0.027 Uiso 1 1 calc R . . . .
C73 C 0.3532(5) 0.1900(5) 0.9409(3) 0.0258(13) Uani 1 1 d . . . . .
H73 H 0.381653 0.184173 0.981066 0.031 Uiso 1 1 calc R . . . .
C74 C 0.3576(5) 0.2687(5) 0.8980(3) 0.0225(12) Uani 1 1 d . . . . .
H74 H 0.388577 0.317361 0.909272 0.027 Uiso 1 1 calc R . . . .
C75 C 0.3173(4) 0.2792(5) 0.8379(2) 0.0184(12) Uani 1 1 d . . . . .
C76 C 0.2666(4) 0.2102(4) 0.8216(2) 0.0183(12) Uani 1 1 d . . . . .
C77 C 0.3343(4) 0.3596(4) 0.7953(3) 0.0192(12) Uani 1 1 d . . . . .
H77 H 0.366209 0.403522 0.811900 0.023 Uiso 1 1 calc R . . . .
C78 C 0.3326(5) 0.4641(5) 0.7045(3) 0.0201(12) Uani 1 1 d . . . . .
C79 C 0.4483(5) 0.4494(5) 0.6964(3) 0.0248(13) Uani 1 1 d . . . . .
H79 H 0.514394 0.383636 0.714363 0.030 Uiso 1 1 calc R . . . .
C80 C 0.4658(5) 0.5319(5) 0.6618(3) 0.0297(14) Uani 1 1 d . . . . .
H80 H 0.544448 0.522661 0.655912 0.036 Uiso 1 1 calc R . . . .
C81 C 0.3689(5) 0.6282(5) 0.6358(3) 0.0302(14) Uani 1 1 d . . . . .
H81 H 0.381188 0.685110 0.612711 0.036 Uiso 1 1 calc R . . . .
C82 C 0.2536(5) 0.6412(5) 0.6437(3) 0.0268(14) Uani 1 1 d . . . . .
H82 H 0.187921 0.706793 0.625305 0.032 Uiso 1 1 calc R . . . .
C83 C 0.2335(5) 0.5598(5) 0.6779(3) 0.0209(12) Uani 1 1 d . . . . .
C84 C 0.1085(5) 0.5757(5) 0.6892(3) 0.0236(13) Uani 1 1 d D . . . .
H84A H 0.088916 0.584344 0.733341 0.028 Uiso 1 1 calc R . . . .
H84B H 0.050301 0.646606 0.666643 0.028 Uiso 1 1 calc R . . . .
C85 C 0.2265(5) -0.0313(5) 0.8882(3) 0.0283(14) Uani 1 1 d . . . . .
H85A H 0.180731 -0.000251 0.925629 0.042 Uiso 1 1 calc GR . . . .
H85B H 0.310772 -0.081861 0.898407 0.042 Uiso 1 1 calc GR . . . .
H85C H 0.194339 -0.075013 0.868712 0.042 Uiso 1 1 calc GR . . . .
N71 N 0.3115(4) 0.3782(4) 0.7381(2) 0.0204(10) Uani 1 1 d . . . . .
O71 O 0.2198(3) 0.2171(3) 0.76750(17) 0.0196(8) Uani 1 1 d . . . . .
O72 O 0.2173(3) 0.0626(3) 0.84653(17) 0.0208(8) Uani 1 1 d . . . . .
O73 O 0.0987(3) 0.4797(3) 0.66990(19) 0.0247(9) Uani 1 1 d D . . . .
H73A H 0.0222(11) 0.5011(18) 0.666(3) 0.037 Uiso 1 1 d DR . . . .
C91 C 0.3384(5) -0.1047(5) 0.7335(2) 0.0212(12) Uani 1 1 d . . . . .
C92 C 0.4544(6) -0.2139(5) 0.7348(3) 0.0360(16) Uani 1 1 d . . . . .
H92A H 0.459569 -0.257224 0.699402 0.054 Uiso 1 1 calc GR . . . .
H92B H 0.458621 -0.259991 0.772489 0.054 Uiso 1 1 calc GR . . . .
H92C H 0.520995 -0.195924 0.733464 0.054 Uiso 1 1 calc GR . . . .
O92 O 0.3346(3) -0.0101(3) 0.71507(18) 0.0244(9) Uani 1 1 d . . . . .
O93 O 0.2411(3) -0.1053(3) 0.75165(18) 0.0239(9) Uani 1 1 d . . . . .
N2 N -0.2098(5) 0.6065(4) 0.6466(3) 0.0329(13) Uani 1 1 d . . . . .
O6 O -0.1756(5) 0.6743(4) 0.6214(2) 0.0541(15) Uani 1 1 d . . . . .
O5 O -0.3074(4) 0.6143(4) 0.6345(3) 0.0607(16) Uani 1 1 d . . . . .
O4 O -0.1382(4) 0.5299(4) 0.6840(2) 0.0470(13) Uani 1 1 d . . . . .
N1 N -0.3767(5) 0.1753(5) 0.9579(3) 0.0364(14) Uani 1 1 d . . . . .
O2 O -0.3263(4) 0.0681(4) 0.9566(2) 0.0392(12) Uani 1 1 d . . . . .
O1 O -0.3745(4) 0.2347(4) 0.9095(2) 0.0377(11) Uani 1 1 d . . . . .
O3 O -0.4275(4) 0.2239(4) 1.0052(2) 0.0500(14) Uani 1 1 d . . . . .
C1S C -0.4618(7) 0.8575(8) 0.5605(4) 0.081(3) Uani 1 1 d . U . . .
H1SA H -0.522741 0.917732 0.533941 0.122 Uiso 1 1 calc GR . . . .
H1SB H -0.489267 0.868704 0.603167 0.122 Uiso 1 1 calc GR . . . .
H1SC H -0.448606 0.782115 0.549161 0.122 Uiso 1 1 calc GR . . . .
O1S O -0.3481(6) 0.8636(6) 0.5534(4) 0.097(2) Uani 1 1 d . U . . .
H1S H -0.291538 0.802238 0.567956 0.146 Uiso 1 1 calc GR . . . .

loop_
_atom_site_aniso_label
_atom_site_aniso_U_11
_atom_site_aniso_U_22
_atom_site_aniso_U_33
_atom_site_aniso_U_23
_atom_site_aniso_U_13
_atom_site_aniso_U_12
Ce 0.01465(15) 0.01860(16) 0.01848(17) 0.00000(12) -0.00265(12) -0.00891(12)
Zn2 0.0165(3) 0.0220(3) 0.0209(4) 0.0002(3) -0.0038(3) -0.0112(3)
Zn1 0.0167(3) 0.0212(3) 0.0187(3) -0.0020(3) -0.0021(3) -0.0103(3)
C11 0.016(3) 0.017(3) 0.021(3) 0.000(2) -0.007(2) -0.005(2)
C12 0.036(3) 0.017(3) 0.020(3) -0.003(2) -0.004(3) -0.015(3)
C13 0.036(3) 0.019(3) 0.020(3) -0.004(2) -0.013(3) -0.012(3)
C14 0.023(3) 0.024(3) 0.020(3) 0.003(2) -0.007(2) -0.009(2)
C15 0.015(2) 0.016(3) 0.023(3) 0.003(2) -0.007(2) -0.007(2)
C16 0.013(2) 0.013(2) 0.023(3) -0.002(2) -0.005(2) -0.002(2)
C17 0.014(2) 0.012(2) 0.028(3) -0.001(2) -0.010(2) -0.004(2)
C18 0.012(2) 0.033(3) 0.018(3) -0.005(2) -0.002(2) -0.015(2)
C19 0.020(3) 0.027(3) 0.024(3) 0.000(2) -0.002(2) -0.013(2)
C20 0.031(3) 0.045(4) 0.038(4) -0.007(3) -0.005(3) -0.028(3)
C21 0.026(3) 0.061(5) 0.034(4) -0.011(3) 0.004(3) -0.029(3)
C22 0.020(3) 0.049(4) 0.042(4) -0.018(3) 0.011(3) -0.025(3)
C23 0.020(3) 0.031(3) 0.026(3) -0.008(3) -0.005(3) -0.012(3)
C24 0.010(3) 0.033(3) 0.033(4) -0.010(3) -0.004(3) 0.000(2)
C25 0.025(3) 0.035(3) 0.028(3) -0.002(3) 0.006(3) -0.020(3)
N11 0.015(2) 0.017(2) 0.022(3) -0.0052(19) -0.002(2) -0.0074(19)
O11 0.0171(18) 0.0160(18) 0.019(2) -0.0037(16) -0.0031(16) -0.0063(16)
O12 0.0200(19) 0.026(2) 0.023(2) -0.0010(17) 0.0017(17) -0.0145(17)
O13 0.0147(19) 0.026(2) 0.029(2) -0.0090(18) -0.0070(17) -0.0063(17)
C31 0.016(3) 0.025(3) 0.016(3) -0.003(2) -0.007(2) -0.008(2)
C32 0.026(3) 0.032(3) 0.024(3) -0.003(3) -0.005(3) -0.014(3)
C33 0.037(4) 0.031(3) 0.020(3) -0.009(3) 0.002(3) -0.016(3)
C34 0.032(3) 0.023(3) 0.025(3) -0.005(3) 0.000(3) -0.016(3)
C35 0.019(3) 0.019(3) 0.023(3) 0.003(2) -0.003(2) -0.010(2)
C36 0.016(2) 0.021(3) 0.021(3) -0.001(2) -0.005(2) -0.012(2)
C37 0.012(2) 0.022(3) 0.020(3) -0.001(2) -0.002(2) -0.008(2)
C38 0.019(3) 0.017(3) 0.018(3) 0.003(2) -0.007(2) -0.010(2)
C39 0.023(3) 0.028(3) 0.019(3) -0.002(2) 0.002(2) -0.013(3)
C40 0.033(3) 0.032(3) 0.021(3) -0.002(3) 0.004(3) -0.021(3)
C41 0.036(3) 0.024(3) 0.028(3) 0.001(3) -0.003(3) -0.019(3)
C42 0.027(3) 0.021(3) 0.026(3) -0.004(2) 0.002(3) -0.011(3)
C43 0.018(3) 0.025(3) 0.019(3) 0.002(2) -0.002(2) -0.011(2)
C44 0.016(3) 0.023(3) 0.029(3) 0.001(3) -0.002(3) -0.006(2)
C45 0.051(4) 0.027(3) 0.038(4) -0.007(3) 0.009(3) -0.024(3)
N31 0.014(2) 0.022(2) 0.020(2) -0.003(2) -0.0039(19) -0.0083(19)
O31 0.0200(19) 0.024(2) 0.020(2) -0.0089(16) 0.0015(17) -0.0139(17)
O32 0.029(2) 0.0179(19) 0.017(2) -0.0032(16) -0.0008(17) -0.0153(17)
O33 0.0194(19) 0.024(2) 0.019(2) -0.0021(17) -0.0006(17) -0.0075(17)
C51 0.020(3) 0.014(3) 0.025(3) 0.001(2) 0.003(2) -0.009(2)
C52 0.027(3) 0.019(3) 0.021(3) 0.004(2) -0.007(2) -0.012(2)
C53 0.029(3) 0.021(3) 0.029(3) 0.001(3) -0.013(3) -0.009(3)
C54 0.019(3) 0.018(3) 0.030(3) 0.001(2) -0.007(2) -0.011(2)
C55 0.019(3) 0.019(3) 0.023(3) -0.001(2) -0.001(2) -0.010(2)
C56 0.018(3) 0.018(3) 0.021(3) -0.003(2) -0.008(2) -0.006(2)
C57 0.026(3) 0.019(3) 0.023(3) -0.006(2) 0.007(3) -0.013(2)
C58 0.017(3) 0.034(3) 0.024(3) -0.007(3) 0.002(2) -0.015(3)
C59 0.025(3) 0.030(3) 0.035(4) -0.002(3) 0.006(3) -0.014(3)
C60 0.039(4) 0.042(4) 0.037(4) -0.012(3) 0.018(3) -0.032(3)
C61 0.022(3) 0.038(4) 0.045(4) -0.016(3) 0.008(3) -0.017(3)
C62 0.019(3) 0.030(3) 0.037(4) -0.007(3) 0.002(3) -0.013(3)
C63 0.019(3) 0.029(3) 0.027(3) -0.011(3) 0.004(2) -0.015(3)
C64 0.017(3) 0.022(3) 0.035(4) -0.005(3) 0.000(3) -0.009(2)
C65 0.018(3) 0.061(4) 0.030(4) 0.002(3) -0.001(3) -0.019(3)
N51 0.020(2) 0.017(2) 0.025(3) 0.000(2) 0.001(2) -0.011(2)
O51 0.0160(18) 0.023(2) 0.021(2) 0.0043(16) -0.0082(16) -0.0122(16)
O52 0.0162(19) 0.0209(19) 0.025(2) 0.0004(17) -0.0022(17) -0.0104(16)
O53 0.0163(19) 0.021(2) 0.033(2) 0.0033(18) -0.0054(18) -0.0058(17)
C71 0.012(2) 0.020(3) 0.027(3) -0.002(2) 0.001(2) -0.009(2)
C72 0.019(3) 0.032(3) 0.018(3) 0.000(2) 0.002(2) -0.012(3)
C73 0.029(3) 0.036(3) 0.018(3) -0.006(3) -0.006(3) -0.019(3)
C74 0.018(3) 0.027(3) 0.026(3) -0.007(3) -0.003(2) -0.012(2)
C75 0.010(2) 0.027(3) 0.018(3) -0.008(2) -0.002(2) -0.007(2)
C76 0.013(2) 0.022(3) 0.016(3) -0.004(2) -0.002(2) -0.005(2)
C77 0.009(2) 0.019(3) 0.033(3) -0.010(2) 0.000(2) -0.007(2)
C78 0.020(3) 0.026(3) 0.022(3) -0.005(2) 0.000(2) -0.017(2)
C79 0.025(3) 0.019(3) 0.034(4) -0.004(3) -0.003(3) -0.013(2)
C80 0.024(3) 0.028(3) 0.039(4) -0.008(3) 0.000(3) -0.014(3)
C81 0.032(3) 0.033(3) 0.033(4) 0.002(3) 0.002(3) -0.022(3)
C82 0.028(3) 0.018(3) 0.034(4) 0.002(3) -0.006(3) -0.011(3)
C83 0.016(3) 0.023(3) 0.023(3) -0.008(2) 0.002(2) -0.009(2)
C84 0.020(3) 0.020(3) 0.032(3) -0.006(3) -0.001(3) -0.010(2)
C85 0.030(3) 0.030(3) 0.027(3) 0.002(3) 0.000(3) -0.017(3)
N71 0.016(2) 0.019(2) 0.027(3) -0.001(2) -0.004(2) -0.009(2)
O71 0.0196(19) 0.024(2) 0.019(2) 0.0022(16) -0.0083(16) -0.0129(17)
O72 0.0202(19) 0.025(2) 0.020(2) 0.0047(17) -0.0074(17) -0.0133(17)
O73 0.0154(19) 0.024(2) 0.037(2) -0.0057(18) -0.0062(19) -0.0100(17)
C91 0.019(3) 0.028(3) 0.012(3) -0.003(2) -0.005(2) -0.007(2)
C92 0.039(4) 0.021(3) 0.043(4) -0.005(3) -0.013(3) -0.009(3)
O92 0.019(2) 0.026(2) 0.033(2) -0.0034(18) -0.0032(18) -0.0134(18)
O93 0.023(2) 0.024(2) 0.027(2) 0.0006(17) 0.0001(18) -0.0138(18)
N2 0.028(3) 0.031(3) 0.041(3) -0.008(3) 0.002(3) -0.014(2)
O6 0.070(4) 0.071(4) 0.054(3) -0.021(3) 0.021(3) -0.059(3)
O5 0.021(2) 0.058(3) 0.107(5) -0.016(3) -0.005(3) -0.021(2)
O4 0.038(3) 0.043(3) 0.052(3) -0.005(3) -0.006(3) -0.013(2)
N1 0.023(3) 0.040(3) 0.037(3) 0.003(3) -0.001(3) -0.007(3)
O2 0.031(2) 0.038(3) 0.045(3) -0.003(2) -0.002(2) -0.013(2)
O1 0.029(2) 0.042(3) 0.037(3) 0.001(2) -0.004(2) -0.013(2)
O3 0.039(3) 0.060(3) 0.040(3) -0.015(3) 0.006(2) -0.013(3)
C1S 0.035(4) 0.102(7) 0.093(7) -0.056(6) -0.005(5) -0.015(5)
O1S 0.080(5) 0.088(5) 0.121(6) -0.048(5) 0.026(5) -0.034(4)

loop_
_atom_type_symbol
_atom_type_description
_atom_type_scat_dispersion_real
_atom_type_scat_dispersion_imag
_atom_type_scat_source
C C 0.0033 0.0016 'International Tables Vol C Tables 4.2.6.8 and 6.1.1.4'
H H 0.0000 0.0000 'International Tables Vol C Tables 4.2.6.8 and 6.1.1.4'
Ce Ce -0.2486 2.6331 'International Tables Vol C Tables 4.2.6.8 and 6.1.1.4'
N N 0.0061 0.0033 'International Tables Vol C Tables 4.2.6.8 and 6.1.1.4'
O O 0.0106 0.0060 'International Tables Vol C Tables 4.2.6.8 and 6.1.1.4'
Zn Zn 0.2839 1.4301 'International Tables Vol C Tables 4.2.6.8 and 6.1.1.4'

loop_
_geom_angle_atom_site_label_1
_geom_angle_atom_site_label_2
_geom_angle_atom_site_label_3
_geom_angle
_geom_angle_site_symmetry_1
_geom_angle_site_symmetry_3
_geom_angle_publ_flag
O11 Ce O12 59.87(11) . . ?
O11 Ce O32 108.71(11) . . ?
O11 Ce O52 71.14(11) . . ?
O11 Ce O72 121.31(11) . . ?
O11 Ce O92 112.08(11) . . ?
O11 Ce O93 71.55(12) . . ?
O12 Ce O32 146.73(11) . . ?
O31 Ce O11 62.07(12) . . ?
O31 Ce O12 121.79(12) . . ?
O31 Ce O32 59.90(11) . . ?
O31 Ce O51 145.90(12) . . ?
O31 Ce O52 91.31(12) . . ?
O31 Ce O71 117.00(12) . . ?
O31 Ce O72 70.74(12) . . ?
O31 Ce O92 130.85(12) . . ?
O31 Ce O93 84.94(12) . . ?
O51 Ce O11 117.33(12) . . ?
O51 Ce O12 70.64(12) . . ?
O51 Ce O32 92.00(12) . . ?
O51 Ce O52 59.87(11) . . ?
O51 Ce O71 61.51(12) . . ?
O51 Ce O72 121.33(12) . . ?
O51 Ce O92 82.49(12) . . ?
O51 Ce O93 128.54(12) . . ?
O52 Ce O12 74.22(11) . . ?
O52 Ce O32 72.51(11) . . ?
O71 Ce O11 176.83(11) . . ?
O71 Ce O12 121.20(11) . . ?
O71 Ce O32 68.70(12) . . ?
O71 Ce O52 106.07(11) . . ?
O71 Ce O72 60.04(11) . . ?
O71 Ce O92 70.91(12) . . ?
O71 Ce O93 111.55(12) . . ?
O72 Ce O12 141.62(11) . . ?
O72 Ce O32 71.64(11) . . ?
O72 Ce O52 144.15(11) . . ?
O92 Ce O12 70.90(12) . . ?
O92 Ce O32 136.51(12) . . ?
O92 Ce O52 135.31(12) . . ?
O92 Ce O72 74.78(12) . . ?
O93 Ce O12 73.78(12) . . ?
O93 Ce O32 135.54(12) . . ?
O93 Ce O52 139.46(12) . . ?
O93 Ce O72 71.48(12) . . ?
O93 Ce O92 50.98(12) . . ?
N51 Zn2 O53 83.04(16) . . ?
N51 Zn2 O73 87.61(16) . . ?
O51 Zn2 N51 86.50(17) . . ?
O51 Zn2 O53 106.35(15) . . ?
O51 Zn2 N71 155.34(17) . . ?
O51 Zn2 O71 76.21(15) . . ?
O51 Zn2 O73 85.92(14) . . ?
O53 Zn2 O73 164.00(14) . . ?
N71 Zn2 N51 113.13(18) . . ?
N71 Zn2 O53 91.34(16) . . ?
N71 Zn2 O71 89.89(17) . . ?
N71 Zn2 O73 80.41(16) . . ?
O71 Zn2 N51 152.58(16) . . ?
O71 Zn2 O53 81.67(14) . . ?
O71 Zn2 O73 111.77(14) . . ?
N11 Zn1 O11 90.50(17) . . ?
N11 Zn1 O13 82.48(15) . . ?
N11 Zn1 N31 110.25(18) . . ?
N11 Zn1 O33 88.21(15) . . ?
O11 Zn1 O13 110.54(14) . . ?
O11 Zn1 N31 153.50(16) . . ?
O11 Zn1 O33 82.63(13) . . ?
O13 Zn1 O33 163.81(14) . . ?
N31 Zn1 O13 89.04(16) . . ?
N31 Zn1 O33 81.78(15) . . ?
O31 Zn1 N11 159.42(16) . . ?
O31 Zn1 O11 76.97(14) . . ?
O31 Zn1 O13 86.69(14) . . ?
O31 Zn1 N31 86.92(16) . . ?
O31 Zn1 O33 105.98(14) . . ?
C12 C11 C16 120.9(5) . . ?
C12 C11 C17 115.2(5) . . ?
C16 C11 C17 123.9(5) . . ?
C11 C12 H12 119.6 . . ?
C13 C12 C11 120.8(5) . . ?
C13 C12 H12 119.6 . . ?
C12 C13 H13 120.1 . . ?
C12 C13 C14 119.8(5) . . ?
C14 C13 H13 120.1 . . ?
C13 C14 H14 120.0 . . ?
C15 C14 C13 119.9(5) . . ?
C15 C14 H14 120.0 . . ?
C14 C15 C16 122.0(5) . . ?
O12 C15 C14 122.8(5) . . ?
O12 C15 C16 115.2(5) . . ?
C11 C16 C15 116.5(5) . . ?
O11 C16 C11 126.3(5) . . ?
O11 C16 C15 117.1(5) . . ?
C11 C17 H17 116.6 . . ?
N11 C17 C11 126.7(5) . . ?
N11 C17 H17 116.6 . . ?
C19 C18 C23 121.8(5) . . ?
C19 C18 N11 121.2(5) . . ?
C23 C18 N11 116.8(5) . . ?
C18 C19 H19 120.6 . . ?
C20 C19 C18 118.8(5) . . ?
C20 C19 H19 120.6 . . ?
C19 C20 H20 119.8 . . ?
C19 C20 C21 120.3(6) . . ?
C21 C20 H20 119.8 . . ?
C20 C21 H21 120.3 . . ?
C22 C21 C20 119.4(6) . . ?
C22 C21 H21 120.3 . . ?
C21 C22 H22 119.1 . . ?
C21 C22 C23 121.8(6) . . ?
C23 C22 H22 119.1 . . ?
C18 C23 C24 119.7(5) . . ?
C22 C23 C18 117.9(5) . . ?
C22 C23 C24 122.4(5) . . ?
C23 C24 H24A 109.1 . . ?
C23 C24 H24B 109.1 . . ?
H24A C24 H24B 107.8 . . ?
O13 C24 C23 112.6(4) . . ?
O13 C24 H24A 109.1 . . ?
O13 C24 H24B 109.1 . . ?
H25A C25 H25B 109.5 . . ?
H25A C25 H25C 109.5 . . ?
H25B C25 H25C 109.5 . . ?
O12 C25 H25A 109.5 . . ?
O12 C25 H25B 109.5 . . ?
O12 C25 H25C 109.5 . . ?
C17 N11 Zn1 124.9(4) . . ?
C17 N11 C18 119.5(5) . . ?
C18 N11 Zn1 115.1(3) . . ?
Zn1 O11 Ce 105.77(15) . . ?
C16 O11 Ce 127.2(3) . . ?
C16 O11 Zn1 122.7(3) . . ?
C15 O12 Ce 120.2(3) . . ?
C15 O12 C25 116.0(4) . . ?
C25 O12 Ce 122.9(3) . . ?
Zn1 O13 H13A 128.4(17) . . ?
C24 O13 Zn1 118.4(3) . . ?
C24 O13 H13A 107.4(16) . . ?
C32 C31 C37 118.6(5) . . ?
C36 C31 C32 119.1(5) . . ?
C36 C31 C37 122.2(5) . . ?
C31 C32 H32 119.1 . . ?
C33 C32 C31 121.8(6) . . ?
C33 C32 H32 119.1 . . ?
C32 C33 H33 119.9 . . ?
C32 C33 C34 120.1(5) . . ?
C34 C33 H33 119.9 . . ?
C33 C34 H34 120.2 . . ?
C35 C34 C33 119.6(5) . . ?
C35 C34 H34 120.2 . . ?
C34 C35 C36 121.2(5) . . ?
C34 C35 O32 125.6(5) . . ?
O32 C35 C36 113.2(5) . . ?
C31 C36 C35 118.3(5) . . ?
O31 C36 C31 125.0(5) . . ?
O31 C36 C35 116.7(5) . . ?
C31 C37 H37 116.6 . . ?
N31 C37 C31 126.8(5) . . ?
N31 C37 H37 116.6 . . ?
C39 C38 C43 120.4(5) . . ?
C39 C38 N31 121.6(5) . . ?
C43 C38 N31 117.9(5) . . ?
C38 C39 H39 119.6 . . ?
C38 C39 C40 120.7(5) . . ?
C40 C39 H39 119.6 . . ?
C39 C40 H40 120.5 . . ?
C41 C40 C39 119.0(5) . . ?
C41 C40 H40 120.5 . . ?
C40 C41 H41 119.5 . . ?
C40 C41 C42 120.9(5) . . ?
C42 C41 H41 119.5 . . ?
C41 C42 H42 119.8 . . ?
C43 C42 C41 120.4(5) . . ?
C43 C42 H42 119.8 . . ?
C38 C43 C44 121.5(5) . . ?
C42 C43 C38 118.5(5) . . ?
C42 C43 C44 119.7(5) . . ?
C43 C44 H44A 109.5 . . ?
C43 C44 H44B 109.5 . . ?
H44A C44 H44B 108.1 . . ?
O33 C44 C43 110.5(4) . . ?
O33 C44 H44A 109.5 . . ?
O33 C44 H44B 109.5 . . ?
H45A C45 H45B 109.5 . . ?
H45A C45 H45C 109.5 . . ?
H45B C45 H45C 109.5 . . ?
O32 C45 H45A 109.5 . . ?
O32 C45 H45B 109.5 . . ?
O32 C45 H45C 109.5 . . ?
C37 N31 Zn1 121.6(4) . . ?
C37 N31 C38 118.2(5) . . ?
C38 N31 Zn1 119.0(3) . . ?
Zn1 O31 Ce 111.77(15) . . ?
C36 O31 Ce 126.7(3) . . ?
C36 O31 Zn1 121.4(3) . . ?
C35 O32 Ce 115.8(3) . . ?
C35 O32 C45 116.7(4) . . ?
C45 O32 Ce 124.5(3) . . ?
Zn1 O33 H33A 121.9(17) . . ?
C44 O33 Zn1 122.0(3) . . ?
C44 O33 H33A 105.0(16) . . ?
C52 C51 C56 119.2(5) . . ?
C52 C51 C57 118.3(5) . . ?
C56 C51 C57 122.4(5) . . ?
C51 C52 H52 119.5 . . ?
C53 C52 C51 121.0(5) . . ?
C53 C52 H52 119.5 . . ?
C52 C53 H53 119.8 . . ?
C52 C53 C54 120.3(6) . . ?
C54 C53 H53 119.8 . . ?
C53 C54 H54 120.3 . . ?
C55 C54 C53 119.4(5) . . ?
C55 C54 H54 120.3 . . ?
C54 C55 C56 121.1(5) . . ?
O52 C55 C54 127.1(5) . . ?
O52 C55 C56 111.8(5) . . ?
C51 C56 C55 118.7(5) . . ?
O51 C56 C51 123.9(5) . . ?
O51 C56 C55 117.4(5) . . ?
C51 C57 H57 117.3 . . ?
N51 C57 C51 125.4(5) . . ?
N51 C57 H57 117.3 . . ?
C59 C58 C63 121.0(5) . . ?
C59 C58 N51 122.4(5) . . ?
C63 C58 N51 116.6(5) . . ?
C58 C59 H59 120.4 . . ?
C60 C59 C58 119.3(6) . . ?
C60 C59 H59 120.4 . . ?
C59 C60 H60 119.4 . . ?
C61 C60 C59 121.1(6) . . ?
C61 C60 H60 119.4 . . ?
C60 C61 H61 120.1 . . ?
C60 C61 C62 119.8(6) . . ?
C62 C61 H61 120.1 . . ?
C61 C62 H62 119.6 . . ?
C61 C62 C63 120.9(6) . . ?
C63 C62 H62 119.6 . . ?
C58 C63 C64 121.8(5) . . ?
C62 C63 C58 118.0(5) . . ?
C62 C63 C64 120.0(5) . . ?
C63 C64 H64A 109.6 . . ?
C63 C64 H64B 109.6 . . ?
H64A C64 H64B 108.1 . . ?
O53 C64 C63 110.5(4) . . ?
O53 C64 H64A 109.6 . . ?
O53 C64 H64B 109.6 . . ?
H65A C65 H65B 109.5 . . ?
H65A C65 H65C 109.5 . . ?
H65B C65 H65C 109.5 . . ?
O52 C65 H65A 109.5 . . ?
O52 C65 H65B 109.5 . . ?
O52 C65 H65C 109.5 . . ?
C57 N51 Zn2 123.3(4) . . ?
C57 N51 C58 117.9(5) . . ?
C58 N51 Zn2 118.4(4) . . ?
Zn2 O51 Ce 112.68(16) . . ?
C56 O51 Ce 124.8(3) . . ?
C56 O51 Zn2 122.0(3) . . ?
C55 O52 Ce 117.1(3) . . ?
C55 O52 C65 116.7(4) . . ?
C65 O52 Ce 125.4(3) . . ?
Zn2 O53 H53A 122.9(17) . . ?
C64 O53 Zn2 121.4(3) . . ?
C64 O53 H53A 104.9(16) . . ?
C72 C71 C76 122.6(5) . . ?
C72 C71 O72 124.2(5) . . ?
O72 C71 C76 113.2(5) . . ?
C71 C72 H72 120.4 . . ?
C71 C72 C73 119.3(5) . . ?
C73 C72 H72 120.4 . . ?
C72 C73 H73 120.1 . . ?
C74 C73 C72 119.9(5) . . ?
C74 C73 H73 120.1 . . ?
C73 C74 H74 119.1 . . ?
C73 C74 C75 121.8(5) . . ?
C75 C74 H74 119.1 . . ?
C74 C75 C76 119.4(5) . . ?
C74 C75 C77 116.9(5) . . ?
C76 C75 C77 123.6(5) . . ?
C75 C76 C71 117.1(5) . . ?
O71 C76 C71 118.2(5) . . ?
O71 C76 C75 124.7(5) . . ?
C75 C77 H77 116.1 . . ?
N71 C77 C75 127.9(5) . . ?
N71 C77 H77 116.1 . . ?
C79 C78 C83 121.6(5) . . ?
C79 C78 N71 120.7(5) . . ?
C83 C78 N71 117.7(5) . . ?
C78 C79 H79 120.4 . . ?
C80 C79 C78 119.1(6) . . ?
C80 C79 H79 120.4 . . ?
C79 C80 H80 119.9 . . ?
C79 C80 C81 120.3(6) . . ?
C81 C80 H80 119.9 . . ?
C80 C81 H81 120.0 . . ?
C80 C81 C82 120.0(6) . . ?
C82 C81 H81 120.0 . . ?
C81 C82 H82 119.5 . . ?
C83 C82 C81 120.9(6) . . ?
C83 C82 H82 119.5 . . ?
C78 C83 C84 120.4(5) . . ?
C82 C83 C78 118.0(5) . . ?
C82 C83 C84 121.5(5) . . ?
C83 C84 H84A 109.5 . . ?
C83 C84 H84B 109.5 . . ?
H84A C84 H84B 108.0 . . ?
O73 C84 C83 110.9(4) . . ?
O73 C84 H84A 109.5 . . ?
O73 C84 H84B 109.5 . . ?
H85A C85 H85B 109.5 . . ?
H85A C85 H85C 109.5 . . ?
H85B C85 H85C 109.5 . . ?
O72 C85 H85A 109.5 . . ?
O72 C85 H85B 109.5 . . ?
O72 C85 H85C 109.5 . . ?
C77 N71 Zn2 125.8(4) . . ?
C77 N71 C78 118.7(5) . . ?
C78 N71 Zn2 115.4(4) . . ?
Zn2 O71 Ce 106.90(15) . . ?
C76 O71 Ce 126.7(3) . . ?
C76 O71 Zn2 125.5(3) . . ?
C71 O72 Ce 120.9(3) . . ?
C71 O72 C85 115.8(4) . . ?
C85 O72 Ce 123.2(3) . . ?
Zn2 O73 H73A 126.3(16) . . ?
C84 O73 Zn2 121.3(3) . . ?
C84 O73 H73A 107.6(16) . . ?
O92 C91 C92 120.6(5) . . ?
O92 C91 O93 119.1(5) . . ?
O93 C91 C92 120.3(5) . . ?
C91 C92 H92A 109.5 . . ?
C91 C92 H92B 109.5 . . ?
C91 C92 H92C 109.5 . . ?
H92A C92 H92B 109.5 . . ?
H92A C92 H92C 109.5 . . ?
H92B C92 H92C 109.5 . . ?
C91 O92 Ce 94.8(3) . . ?
C91 O93 Ce 95.0(3) . . ?
O6 N2 O4 116.5(6) . . ?
O5 N2 O6 121.1(6) . . ?
O5 N2 O4 122.4(6) . . ?
O2 N1 O1 118.8(5) . . ?
O3 N1 O2 120.9(6) . . ?
O3 N1 O1 120.3(5) . . ?
H1SA C1S H1SB 109.5 . . ?
H1SA C1S H1SC 109.5 . . ?
H1SB C1S H1SC 109.5 . . ?
O1S C1S H1SA 109.5 . . ?
O1S C1S H1SB 109.5 . . ?
O1S C1S H1SC 109.5 . . ?
C1S O1S H1S 109.5 . . ?

loop_
_geom_bond_atom_site_label_1
_geom_bond_atom_site_label_2
_geom_bond_distance
_geom_bond_site_symmetry_2
_geom_bond_publ_flag
Ce O11 2.542(4) . ?
Ce O12 2.693(4) . ?
Ce O31 2.411(4) . ?
Ce O32 2.711(4) . ?
Ce O51 2.414(4) . ?
Ce O52 2.676(4) . ?
Ce O71 2.514(4) . ?
Ce O72 2.674(4) . ?
Ce O92 2.564(4) . ?
Ce O93 2.551(4) . ?
Zn2 N51 2.102(5) . ?
Zn2 O51 2.015(4) . ?
Zn2 O53 2.224(4) . ?
Zn2 N71 2.040(5) . ?
Zn2 O71 2.071(4) . ?
Zn2 O73 2.314(4) . ?
Zn1 N11 2.046(4) . ?
Zn1 O11 2.070(4) . ?
Zn1 O13 2.262(4) . ?
Zn1 N31 2.089(5) . ?
Zn1 O31 2.037(4) . ?
Zn1 O33 2.287(4) . ?
C11 C12 1.408(7) . ?
C11 C16 1.413(7) . ?
C11 C17 1.455(7) . ?
C12 H12 0.9500 . ?
C12 C13 1.367(8) . ?
C13 H13 0.9500 . ?
C13 C14 1.402(8) . ?
C14 H14 0.9500 . ?
C14 C15 1.385(7) . ?
C15 C16 1.420(7) . ?
C15 O12 1.384(6) . ?
C16 O11 1.326(6) . ?
C17 H17 0.9500 . ?
C17 N11 1.293(7) . ?
C18 C19 1.394(7) . ?
C18 C23 1.395(7) . ?
C18 N11 1.437(6) . ?
C19 H19 0.9500 . ?
C19 C20 1.394(8) . ?
C20 H20 0.9500 . ?
C20 C21 1.395(8) . ?
C21 H21 0.9500 . ?
C21 C22 1.385(8) . ?
C22 H22 0.9500 . ?
C22 C23 1.387(8) . ?
C23 C24 1.514(8) . ?
C24 H24A 0.9900 . ?
C24 H24B 0.9900 . ?
C24 O13 1.443(6) . ?
C25 H25A 0.9800 . ?
C25 H25B 0.9800 . ?
C25 H25C 0.9800 . ?
C25 O12 1.458(6) . ?
O13 H13A 0.878(9) . ?
C31 C32 1.405(7) . ?
C31 C36 1.402(7) . ?
C31 C37 1.463(7) . ?
C32 H32 0.9500 . ?
C32 C33 1.362(8) . ?
C33 H33 0.9500 . ?
C33 C34 1.396(8) . ?
C34 H34 0.9500 . ?
C34 C35 1.380(7) . ?
C35 C36 1.423(7) . ?
C35 O32 1.383(6) . ?
C36 O31 1.334(6) . ?
C37 H37 0.9500 . ?
C37 N31 1.287(6) . ?
C38 C39 1.382(7) . ?
C38 C43 1.411(7) . ?
C38 N31 1.433(6) . ?
C39 H39 0.9500 . ?
C39 C40 1.398(7) . ?
C40 H40 0.9500 . ?
C40 C41 1.379(8) . ?
C41 H41 0.9500 . ?
C41 C42 1.398(8) . ?
C42 H42 0.9500 . ?
C42 C43 1.391(7) . ?
C43 C44 1.523(7) . ?
C44 H44A 0.9900 . ?
C44 H44B 0.9900 . ?
C44 O33 1.440(6) . ?
C45 H45A 0.9800 . ?
C45 H45B 0.9800 . ?
C45 H45C 0.9800 . ?
C45 O32 1.445(6) . ?
O33 H33A 0.887(10) . ?
C51 C52 1.400(7) . ?
C51 C56 1.416(7) . ?
C51 C57 1.462(7) . ?
C52 H52 0.9500 . ?
C52 C53 1.384(8) . ?
C53 H53 0.9500 . ?
C53 C54 1.403(8) . ?
C54 H54 0.9500 . ?
C54 C55 1.381(7) . ?
C55 C56 1.420(7) . ?
C55 O52 1.381(6) . ?
C56 O51 1.337(6) . ?
C57 H57 0.9500 . ?
C57 N51 1.302(7) . ?
C58 C59 1.390(8) . ?
C58 C63 1.408(8) . ?
C58 N51 1.437(6) . ?
C59 H59 0.9500 . ?
C59 C60 1.387(8) . ?
C60 H60 0.9500 . ?
C60 C61 1.373(9) . ?
C61 H61 0.9500 . ?
C61 C62 1.391(8) . ?
C62 H62 0.9500 . ?
C62 C63 1.401(7) . ?
C63 C64 1.513(8) . ?
C64 H64A 0.9900 . ?
C64 H64B 0.9900 . ?
C64 O53 1.432(6) . ?
C65 H65A 0.9800 . ?
C65 H65B 0.9800 . ?
C65 H65C 0.9800 . ?
C65 O52 1.443(6) . ?
O53 H53A 0.885(10) . ?
C71 C72 1.376(8) . ?
C71 C76 1.424(7) . ?
C71 O72 1.385(6) . ?
C72 H72 0.9500 . ?
C72 C73 1.400(8) . ?
C73 H73 0.9500 . ?
C73 C74 1.374(8) . ?
C74 H74 0.9500 . ?
C74 C75 1.407(7) . ?
C75 C76 1.416(7) . ?
C75 C77 1.456(7) . ?
C76 O71 1.327(6) . ?
C77 H77 0.9500 . ?
C77 N71 1.279(7) . ?
C78 C79 1.391(7) . ?
C78 C83 1.406(7) . ?
C78 N71 1.438(7) . ?
C79 H79 0.9500 . ?
C79 C80 1.387(8) . ?
C80 H80 0.9500 . ?
C80 C81 1.390(8) . ?
C81 H81 0.9500 . ?
C81 C82 1.394(8) . ?
C82 H82 0.9500 . ?
C82 C83 1.387(7) . ?
C83 C84 1.510(7) . ?
C84 H84A 0.9900 . ?
C84 H84B 0.9900 . ?
C84 O73 1.430(6) . ?
C85 H85A 0.9800 . ?
C85 H85B 0.9800 . ?
C85 H85C 0.9800 . ?
C85 O72 1.452(6) . ?
O73 H73A 0.878(9) . ?
C91 C92 1.495(7) . ?
C91 O92 1.270(6) . ?
C91 O93 1.284(6) . ?
C92 H92A 0.9800 . ?
C92 H92B 0.9800 . ?
C92 H92C 0.9800 . ?
N2 O6 1.258(6) . ?
N2 O5 1.233(7) . ?
N2 O4 1.263(7) . ?
N1 O2 1.252(6) . ?
N1 O1 1.283(6) . ?
N1 O3 1.245(6) . ?
C1S H1SA 0.9800 . ?
C1S H1SB 0.9800 . ?
C1S H1SC 0.9800 . ?
C1S O1S 1.485(9) . ?
O1S H1S 0.8400 . ?

loop_
_geom_torsion_atom_site_label_1
_geom_torsion_atom_site_label_2
_geom_torsion_atom_site_label_3
_geom_torsion_atom_site_label_4
_geom_torsion
_geom_torsion_site_symmetry_1
_geom_torsion_site_symmetry_2
_geom_torsion_site_symmetry_3
_geom_torsion_site_symmetry_4
_geom_torsion_publ_flag
C11 C12 C13 C14 -0.1(8) . . . . ?
C11 C16 O11 Ce 174.8(4) . . . . ?
C11 C16 O11 Zn1 21.5(7) . . . . ?
C11 C17 N11 Zn1 -7.4(7) . . . . ?
C11 C17 N11 C18 -179.1(5) . . . . ?
C12 C11 C16 C15 -1.8(7) . . . . ?
C12 C11 C16 O11 177.8(5) . . . . ?
C12 C11 C17 N11 174.1(5) . . . . ?
C12 C13 C14 C15 -1.3(8) . . . . ?
C13 C14 C15 C16 1.1(8) . . . . ?
C13 C14 C15 O12 -178.5(5) . . . . ?
C14 C15 C16 C11 0.4(7) . . . . ?
C14 C15 C16 O11 -179.2(5) . . . . ?
C14 C15 O12 Ce -176.1(4) . . . . ?
C14 C15 O12 C25 -6.3(7) . . . . ?
C15 C16 O11 Ce -5.6(6) . . . . ?
C15 C16 O11 Zn1 -158.9(3) . . . . ?
C16 C11 C12 C13 1.7(8) . . . . ?
C16 C11 C17 N11 -4.3(8) . . . . ?
C16 C15 O12 Ce 4.2(6) . . . . ?
C16 C15 O12 C25 174.0(4) . . . . ?
C17 C11 C12 C13 -176.8(5) . . . . ?
C17 C11 C16 C15 176.5(5) . . . . ?
C17 C11 C16 O11 -3.9(8) . . . . ?
C18 C19 C20 C21 -1.4(9) . . . . ?
C18 C23 C24 O13 -62.5(7) . . . . ?
C19 C18 C23 C22 1.3(9) . . . . ?
C19 C18 C23 C24 -175.9(5) . . . . ?
C19 C18 N11 Zn1 -114.8(5) . . . . ?
C19 C18 N11 C17 57.6(7) . . . . ?
C19 C20 C21 C22 2.9(10) . . . . ?
C20 C21 C22 C23 -2.3(10) . . . . ?
C21 C22 C23 C18 0.2(9) . . . . ?
C21 C22 C23 C24 177.4(6) . . . . ?
C22 C23 C24 O13 120.5(6) . . . . ?
C23 C18 C19 C20 -0.8(8) . . . . ?
C23 C18 N11 Zn1 60.9(6) . . . . ?
C23 C18 N11 C17 -126.6(5) . . . . ?
C23 C24 O13 Zn1 41.4(6) . . . . ?
N11 C18 C19 C20 174.8(5) . . . . ?
N11 C18 C23 C22 -174.4(5) . . . . ?
N11 C18 C23 C24 8.4(8) . . . . ?
O12 C15 C16 C11 -179.9(4) . . . . ?
O12 C15 C16 O11 0.5(7) . . . . ?
C31 C32 C33 C34 -2.0(9) . . . . ?
C31 C36 O31 Ce -154.3(4) . . . . ?
C31 C36 O31 Zn1 30.9(7) . . . . ?
C31 C37 N31 Zn1 -16.8(7) . . . . ?
C31 C37 N31 C38 175.7(5) . . . . ?
C32 C31 C36 C35 0.3(8) . . . . ?
C32 C31 C36 O31 179.1(5) . . . . ?
C32 C31 C37 N31 173.4(5) . . . . ?
C32 C33 C34 C35 1.6(9) . . . . ?
C33 C34 C35 C36 -0.3(9) . . . . ?
C33 C34 C35 O32 179.7(5) . . . . ?
C34 C35 C36 C31 -0.7(8) . . . . ?
C34 C35 C36 O31 -179.5(5) . . . . ?
C34 C35 O32 Ce 160.2(5) . . . . ?
C34 C35 O32 C45 -1.4(8) . . . . ?
C35 C36 O31 Ce 24.4(6) . . . . ?
C35 C36 O31 Zn1 -150.4(4) . . . . ?
C36 C31 C32 C33 1.0(8) . . . . ?
C36 C31 C37 N31 -9.8(8) . . . . ?
C36 C35 O32 Ce -19.8(6) . . . . ?
C36 C35 O32 C45 178.6(5) . . . . ?
C37 C31 C32 C33 177.9(5) . . . . ?
C37 C31 C36 C35 -176.4(5) . . . . ?
C37 C31 C36 O31 2.3(8) . . . . ?
C38 C39 C40 C41 1.7(9) . . . . ?
C38 C43 C44 O33 -58.0(7) . . . . ?
C39 C38 C43 C42 -1.4(8) . . . . ?
C39 C38 C43 C44 -175.2(5) . . . . ?
C39 C38 N31 Zn1 -122.0(5) . . . . ?
C39 C38 N31 C37 45.8(7) . . . . ?
C39 C40 C41 C42 -3.1(9) . . . . ?
C40 C41 C42 C43 2.3(9) . . . . ?
C41 C42 C43 C38 0.0(8) . . . . ?
C41 C42 C43 C44 173.9(5) . . . . ?
C42 C43 C44 O33 128.3(5) . . . . ?
C43 C38 C39 C40 0.6(8) . . . . ?
C43 C38 N31 Zn1 59.0(6) . . . . ?
C43 C38 N31 C37 -133.2(5) . . . . ?
C43 C44 O33 Zn1 47.4(6) . . . . ?
N31 C38 C39 C40 -178.5(5) . . . . ?
N31 C38 C43 C42 177.6(5) . . . . ?
N31 C38 C43 C44 3.9(8) . . . . ?
O32 C35 C36 C31 179.3(5) . . . . ?
O32 C35 C36 O31 0.5(7) . . . . ?
C51 C52 C53 C54 -2.3(8) . . . . ?
C51 C56 O51 Ce -152.4(4) . . . . ?
C51 C56 O51 Zn2 36.3(7) . . . . ?
C51 C57 N51 Zn2 -8.4(7) . . . . ?
C51 C57 N51 C58 178.7(5) . . . . ?
C52 C51 C56 C55 -3.3(8) . . . . ?
C52 C51 C56 O51 176.8(5) . . . . ?
C52 C51 C57 N51 168.5(5) . . . . ?
C52 C53 C54 C55 -2.6(8) . . . . ?
C53 C54 C55 C56 4.6(8) . . . . ?
C53 C54 C55 O52 -175.4(5) . . . . ?
C54 C55 C56 C51 -1.6(8) . . . . ?
C54 C55 C56 O51 178.3(5) . . . . ?
C54 C55 O52 Ce 159.7(4) . . . . ?
C54 C55 O52 C65 -10.9(8) . . . . ?
C55 C56 O51 Ce 27.6(6) . . . . ?
C55 C56 O51 Zn2 -143.7(4) . . . . ?
C56 C51 C52 C53 5.2(8) . . . . ?
C56 C51 C57 N51 -14.6(8) . . . . ?
C56 C55 O52 Ce -20.2(5) . . . . ?
C56 C55 O52 C65 169.2(5) . . . . ?
C57 C51 C52 C53 -177.8(5) . . . . ?
C57 C51 C56 C55 179.9(5) . . . . ?
C57 C51 C56 O51 0.0(8) . . . . ?
C58 C59 C60 C61 -2.0(10) . . . . ?
C58 C63 C64 O53 -60.3(7) . . . . ?
C59 C58 C63 C62 -1.3(9) . . . . ?
C59 C58 C63 C64 -175.6(5) . . . . ?
C59 C58 N51 Zn2 -122.7(5) . . . . ?
C59 C58 N51 C57 50.6(8) . . . . ?
C59 C60 C61 C62 1.0(10) . . . . ?
C60 C61 C62 C63 -0.1(9) . . . . ?
C61 C62 C63 C58 0.2(9) . . . . ?
C61 C62 C63 C64 174.7(5) . . . . ?
C62 C63 C64 O53 125.5(6) . . . . ?
C63 C58 C59 C60 2.1(9) . . . . ?
C63 C58 N51 Zn2 57.1(6) . . . . ?
C63 C58 N51 C57 -129.6(5) . . . . ?
C63 C64 O53 Zn2 50.0(6) . . . . ?
N51 C58 C59 C60 -178.1(6) . . . . ?
N51 C58 C63 C62 178.9(5) . . . . ?
N51 C58 C63 C64 4.6(8) . . . . ?
O52 C55 C56 C51 178.4(4) . . . . ?
O52 C55 C56 O51 -1.7(7) . . . . ?
C71 C72 C73 C74 -1.2(8) . . . . ?
C71 C76 O71 Ce 5.1(6) . . . . ?
C71 C76 O71 Zn2 -163.1(3) . . . . ?
C72 C71 C76 C75 0.9(8) . . . . ?
C72 C71 C76 O71 -177.9(5) . . . . ?
C72 C71 O72 Ce 171.7(4) . . . . ?
C72 C71 O72 C85 -6.3(7) . . . . ?
C72 C73 C74 C75 -0.6(8) . . . . ?
C73 C74 C75 C76 2.5(8) . . . . ?
C73 C74 C75 C77 -175.6(5) . . . . ?
C74 C75 C76 C71 -2.6(7) . . . . ?
C74 C75 C76 O71 176.1(5) . . . . ?
C74 C75 C77 N71 175.6(5) . . . . ?
C75 C76 O71 Ce -173.7(4) . . . . ?
C75 C76 O71 Zn2 18.1(7) . . . . ?
C75 C77 N71 Zn2 -3.0(8) . . . . ?
C75 C77 N71 C78 178.6(5) . . . . ?
C76 C71 C72 C73 1.0(8) . . . . ?
C76 C71 O72 Ce -9.8(5) . . . . ?
C76 C71 O72 C85 172.3(4) . . . . ?
C76 C75 C77 N71 -2.5(8) . . . . ?
C77 C75 C76 C71 175.4(5) . . . . ?
C77 C75 C76 O71 -5.9(8) . . . . ?
C78 C79 C80 C81 0.2(9) . . . . ?
C78 C83 C84 O73 -58.4(7) . . . . ?
C79 C78 C83 C82 -1.0(8) . . . . ?
C79 C78 C83 C84 -177.9(5) . . . . ?
C79 C78 N71 Zn2 -112.8(5) . . . . ?
C79 C78 N71 C77 65.8(7) . . . . ?
C79 C80 C81 C82 -1.0(9) . . . . ?
C80 C81 C82 C83 0.8(9) . . . . ?
C81 C82 C83 C78 0.2(9) . . . . ?
C81 C82 C83 C84 177.0(6) . . . . ?
C82 C83 C84 O73 124.8(6) . . . . ?
C83 C78 C79 C80 0.8(9) . . . . ?
C83 C78 N71 Zn2 64.2(6) . . . . ?
C83 C78 N71 C77 -117.2(6) . . . . ?
C83 C84 O73 Zn2 40.9(6) . . . . ?
N71 C78 C79 C80 177.6(5) . . . . ?
N71 C78 C83 C82 -177.9(5) . . . . ?
N71 C78 C83 C84 5.2(8) . . . . ?
O72 C71 C72 C73 179.4(5) . . . . ?
O72 C71 C76 C75 -177.6(4) . . . . ?
O72 C71 C76 O71 3.5(7) . . . . ?
C92 C91 O92 Ce -176.6(5) . . . . ?
C92 C91 O93 Ce 176.5(5) . . . . ?
O92 C91 O93 Ce -2.9(5) . . . . ?
O93 C91 O92 Ce 2.9(5) . . . . ?

loop_
_smtbx_masks_void_nr
_smtbx_masks_void_average_x
_smtbx_masks_void_average_y
_smtbx_masks_void_average_z
_smtbx_masks_void_volume
_smtbx_masks_void_count_electrons
_smtbx_masks_void_content
1 0.500 0.500 0.000 306.2 67.4 2MEOH
